data_7014374
loop_
_publ_author_name
'Meinholz, Margret M.'
'Pandey, Sushil K.'
'Deuerlein, Stephan M.'
'Stalke, Dietmar'

_publ_section_title
;
 Access to new Janus head ligands: linking sulfur diimides and
 phosphanes for hemilabile tripodal scorpionates.
;
_journal_issue 8
_journal_name_full 'Dalton transactions (Cambridge, England : 2003)'
_journal_page_first 1662
_journal_page_last 1671
_journal_paper_doi 10.1039/c0dt00665c
_journal_volume 40
_journal_year 2011
_chemical_formula_sum 'C22 H52 Li2 N4 P2 S2'
_chemical_formula_weight 512.62
_chemical_name_systematic
;
?
;
_space_group_IT_number 2
_symmetry_cell_setting triclinic
_symmetry_space_group_name_Hall '-P 1'
_symmetry_space_group_name_H-M 'P -1'
_atom_sites_solution_hydrogens geom
_atom_sites_solution_primary direct
_atom_sites_solution_secondary difmap
_audit_creation_method SHELXL-97
_cell_angle_alpha 98.7720(10)
_cell_angle_beta 92.0040(10)
_cell_angle_gamma 114.7780(10)
_cell_formula_units_Z 2
_cell_length_a 9.4916(4)
_cell_length_b 9.6726(4)
_cell_length_c 18.7808(8)
_cell_measurement_reflns_used 9975
_cell_measurement_temperature 100(2)
_cell_measurement_theta_max 28.74
_cell_measurement_theta_min 2.208
_cell_volume 1537.77(11)
_computing_cell_refinement 'SAINT V7.46A'
_computing_data_collection 'APEX2 v2.2-0'
_computing_data_reduction 'SAINT V7.46A'
_computing_molecular_graphics 'XSHELL v4.01'
_computing_structure_refinement 'SHELXL in SHELXTL v2008/4 (Sheldrick 2008)'
_computing_structure_solution 'SHELXS in SHELXTL v2008/4 (Sheldrick 2008)'
_diffrn_ambient_temperature 100(2)
_diffrn_measured_fraction_theta_full 0.994
_diffrn_measured_fraction_theta_max 0.994
_diffrn_measurement_device_type 'Bruker TXS-Mo rotating anode'
_diffrn_measurement_method 'omega scans'
_diffrn_radiation_monochromator 'INCOATEC Helios mirror optics'
_diffrn_radiation_source 'Bruker TXS-Mo rotating anode'
_diffrn_radiation_type MoK\a
_diffrn_radiation_wavelength 0.71073
_diffrn_reflns_av_R_equivalents 0.0191
_diffrn_reflns_av_sigmaI/netI 0.0177
_diffrn_reflns_limit_h_max 12
_diffrn_reflns_limit_h_min -12
_diffrn_reflns_limit_k_max 12
_diffrn_reflns_limit_k_min -13
_diffrn_reflns_limit_l_max 25
_diffrn_reflns_limit_l_min 0
_diffrn_reflns_number 27095
_diffrn_reflns_theta_full 28.75
_diffrn_reflns_theta_max 28.75
_diffrn_reflns_theta_min 1.10
_exptl_absorpt_coefficient_mu 0.293
_exptl_absorpt_correction_T_max 0.9893
_exptl_absorpt_correction_T_min 0.7806
_exptl_absorpt_correction_type empirical
_exptl_absorpt_process_details SADABS-2008/2
_exptl_crystal_colour colourless
_exptl_crystal_density_diffrn 1.107
_exptl_crystal_density_method 'not measured'
_exptl_crystal_description plate
_exptl_crystal_F_000 560
_exptl_crystal_size_max 0.28
_exptl_crystal_size_mid 0.16
_exptl_crystal_size_min 0.04
_refine_diff_density_max 0.433
_refine_diff_density_min -0.304
_refine_diff_density_rms 0.042
_refine_ls_extinction_method none
_refine_ls_goodness_of_fit_ref 1.054
_refine_ls_hydrogen_treatment constr
_refine_ls_matrix_type full
_refine_ls_number_parameters 305
_refine_ls_number_reflns 7923
_refine_ls_number_restraints 0
_refine_ls_restrained_S_all 1.054
_refine_ls_R_factor_all 0.0341
_refine_ls_R_factor_gt 0.0266
_refine_ls_shift/su_max 0.001
_refine_ls_shift/su_mean 0.000
_refine_ls_structure_factor_coef Fsqd
_refine_ls_weighting_details 'calc w=1/[\s^2^(Fo^2^)+(0.0318P)^2^+0.4680P] where P=(Fo^2^+2Fc^2^)/3'
_refine_ls_weighting_scheme calc
_refine_ls_wR_factor_gt 0.0657
_refine_ls_wR_factor_ref 0.0693
_reflns_number_gt 6893
_reflns_number_total 7923
_reflns_threshold_expression >2sigma(I)
_cod_data_source_file C0DT00665C.TXT
_cod_data_source_block p-1a
_cod_original_cell_volume 1537.76(11)
_cod_original_sg_symbol_H-M P-1
_cod_database_code 7014374

loop_
_symmetry_equiv_pos_as_xyz
'x, y, z'
'-x, -y, -z'

loop_
_atom_site_label
_atom_site_type_symbol
_atom_site_fract_x
_atom_site_fract_y
_atom_site_fract_z
_atom_site_U_iso_or_equiv
_atom_site_adp_type
_atom_site_occupancy
_atom_site_symmetry_multiplicity
_atom_site_calc_flag
_atom_site_refinement_flags
_atom_site_disorder_assembly
_atom_site_disorder_group
C1 C 0.67079(12) 0.49683(12) 0.37342(6) 0.0176(2) Uani 1 1 d . . .
C2 C 0.72744(14) 0.44452(13) 0.43730(6) 0.0235(2) Uani 1 1 d . . .
H2A H 0.7938 0.3939 0.4207 0.035 Uiso 1 1 calc R . .
H2B H 0.6372 0.3714 0.4568 0.035 Uiso 1 1 calc R . .
H2C H 0.7874 0.5349 0.4753 0.035 Uiso 1 1 calc R . .
C3 C 0.56609(14) 0.57478(14) 0.40007(7) 0.0252(2) Uani 1 1 d . . .
H3A H 0.6260 0.6652 0.4380 0.038 Uiso 1 1 calc R . .
H3B H 0.4767 0.5010 0.4198 0.038 Uiso 1 1 calc R . .
H3C H 0.5287 0.6079 0.3595 0.038 Uiso 1 1 calc R . .
C4 C 0.57532(14) 0.35459(13) 0.31540(6) 0.0247(2) Uani 1 1 d . . .
H4A H 0.5362 0.3864 0.2748 0.037 Uiso 1 1 calc R . .
H4B H 0.4870 0.2819 0.3361 0.037 Uiso 1 1 calc R . .
H4C H 0.6414 0.3042 0.2980 0.037 Uiso 1 1 calc R . .
C5 C 1.21558(12) 0.78467(12) 0.38120(6) 0.0175(2) Uani 1 1 d . . .
C6 C 1.26103(14) 0.87546(14) 0.45950(6) 0.0251(2) Uani 1 1 d . . .
H6A H 1.2850 0.9844 0.4595 0.038 Uiso 1 1 calc R . .
H6B H 1.3530 0.8683 0.4806 0.038 Uiso 1 1 calc R . .
H6C H 1.1740 0.8316 0.4882 0.038 Uiso 1 1 calc R . .
C7 C 1.17751(13) 0.61477(13) 0.38255(6) 0.0213(2) Uani 1 1 d . . .
H7A H 1.0887 0.5716 0.4104 0.032 Uiso 1 1 calc R . .
H7B H 1.2685 0.6082 0.4053 0.032 Uiso 1 1 calc R . .
H7C H 1.1510 0.5559 0.3328 0.032 Uiso 1 1 calc R . .
C8 C 1.35474(13) 0.85277(14) 0.33834(7) 0.0244(2) Uani 1 1 d . . .
H8A H 1.3273 0.7976 0.2880 0.037 Uiso 1 1 calc R . .
H8B H 1.4440 0.8416 0.3599 0.037 Uiso 1 1 calc R . .
H8C H 1.3822 0.9628 0.3396 0.037 Uiso 1 1 calc R . .
C9 C 0.87220(13) 0.90831(12) 0.37648(6) 0.0204(2) Uani 1 1 d . . .
H9A H 0.7629 0.8600 0.3536 0.024 Uiso 1 1 calc R . .
H9B H 0.8741 0.9646 0.4254 0.024 Uiso 1 1 calc R . .
C10 C 1.14556(15) 1.19217(14) 0.39218(7) 0.0282(3) Uani 1 1 d . . .
H10A H 1.0992 1.2118 0.4362 0.042 Uiso 1 1 calc R . .
H10B H 1.1989 1.2891 0.3742 0.042 Uiso 1 1 calc R . .
H10C H 1.2210 1.1516 0.4033 0.042 Uiso 1 1 calc R . .
C11 C 0.86591(15) 1.15150(14) 0.31822(7) 0.0264(2) Uani 1 1 d . . .
H11A H 0.8355 1.1734 0.3665 0.040 Uiso 1 1 calc R . .
H11B H 0.7722 1.0859 0.2845 0.040 Uiso 1 1 calc R . .
H11C H 0.9230 1.2490 0.3012 0.040 Uiso 1 1 calc R . .
C12 C 0.75324(12) 0.66453(13) 0.12814(6) 0.0187(2) Uani 1 1 d . . .
C13 C 0.64808(15) 0.49324(16) 0.09824(8) 0.0375(3) Uani 1 1 d . . .
H13A H 0.6960 0.4547 0.0594 0.056 Uiso 1 1 calc R . .
H13B H 0.5458 0.4820 0.0790 0.056 Uiso 1 1 calc R . .
H13C H 0.6352 0.4335 0.1372 0.056 Uiso 1 1 calc R . .
C14 C 0.76796(16) 0.75701(19) 0.06732(7) 0.0366(3) Uani 1 1 d . . .
H14A H 0.8399 0.8658 0.0851 0.055 Uiso 1 1 calc R . .
H14B H 0.6652 0.7497 0.0515 0.055 Uiso 1 1 calc R . .
H14C H 0.8082 0.7148 0.0264 0.055 Uiso 1 1 calc R . .
C15 C 0.67615(13) 0.72256(15) 0.18794(6) 0.0250(2) Uani 1 1 d . . .
H15A H 0.6699 0.6678 0.2284 0.037 Uiso 1 1 calc R . .
H15B H 0.5708 0.7032 0.1690 0.037 Uiso 1 1 calc R . .
H15C H 0.7382 0.8340 0.2049 0.037 Uiso 1 1 calc R . .
C16 C 1.31860(13) 0.91967(13) 0.12001(6) 0.0194(2) Uani 1 1 d . . .
C17 C 1.45983(14) 1.01230(15) 0.17634(7) 0.0286(3) Uani 1 1 d . . .
H17A H 1.4301 1.0671 0.2170 0.043 Uiso 1 1 calc R . .
H17B H 1.5432 1.0876 0.1543 0.043 Uiso 1 1 calc R . .
H17C H 1.4969 0.9418 0.1939 0.043 Uiso 1 1 calc R . .
C18 C 1.36684(14) 0.83256(14) 0.05765(6) 0.0252(2) Uani 1 1 d . . .
H18A H 1.3951 0.7565 0.0756 0.038 Uiso 1 1 calc R . .
H18B H 1.4568 0.9064 0.0383 0.038 Uiso 1 1 calc R . .
H18C H 1.2795 0.7791 0.0192 0.038 Uiso 1 1 calc R . .
C19 C 1.26554(16) 1.03214(15) 0.09081(8) 0.0310(3) Uani 1 1 d . . .
H19A H 1.1743 0.9735 0.0548 0.047 Uiso 1 1 calc R . .
H19B H 1.3505 1.1042 0.0681 0.047 Uiso 1 1 calc R . .
H19C H 1.2380 1.0905 0.1309 0.047 Uiso 1 1 calc R . .
C20 C 1.03819(13) 0.50793(12) 0.09219(6) 0.0189(2) Uani 1 1 d . . .
H20A H 1.1318 0.5153 0.0683 0.023 Uiso 1 1 calc R . .
H20B H 0.9454 0.4355 0.0583 0.023 Uiso 1 1 calc R . .
C21 C 0.94610(16) 0.21879(14) 0.13297(7) 0.0282(3) Uani 1 1 d . . .
H21A H 0.9971 0.2020 0.0901 0.042 Uiso 1 1 calc R . .
H21B H 0.8350 0.1861 0.1186 0.042 Uiso 1 1 calc R . .
H21C H 0.9576 0.1580 0.1681 0.042 Uiso 1 1 calc R . .
C22 C 1.24065(14) 0.45648(16) 0.18984(7) 0.0298(3) Uani 1 1 d . . .
H22A H 1.2516 0.4043 0.2291 0.045 Uiso 1 1 calc R . .
H22B H 1.3080 0.5678 0.2034 0.045 Uiso 1 1 calc R . .
H22C H 1.2712 0.4141 0.1454 0.045 Uiso 1 1 calc R . .
Li1 Li 0.9110(2) 0.5859(2) 0.25274(10) 0.0209(4) Uani 1 1 d . . .
Li2 Li 1.0872(2) 0.8641(2) 0.24244(10) 0.0202(4) Uani 1 1 d . . .
N1 N 0.80074(10) 0.59661(10) 0.33685(5) 0.01601(17) Uani 1 1 d . . .
N2 N 1.08429(10) 0.80123(10) 0.34249(5) 0.01613(17) Uani 1 1 d . . .
N3 N 0.90586(10) 0.68391(10) 0.16300(5) 0.01602(17) Uani 1 1 d . . .
N4 N 1.19769(10) 0.81253(10) 0.15885(5) 0.01724(17) Uani 1 1 d . . .
P1 P 0.99195(3) 1.05051(3) 0.322930(15) 0.01791(6) Uani 1 1 d . . .
P2 P 1.03736(3) 0.42535(3) 0.174266(15) 0.01757(6) Uani 1 1 d . . .
S1 S 0.93051(3) 0.75275(3) 0.386810(13) 0.01480(6) Uani 1 1 d . . .
S2 S 1.03775(3) 0.69947(3) 0.107592(13) 0.01546(6) Uani 1 1 d . . .

loop_
_atom_site_aniso_label
_atom_site_aniso_U_11
_atom_site_aniso_U_22
_atom_site_aniso_U_33
_atom_site_aniso_U_23
_atom_site_aniso_U_13
_atom_site_aniso_U_12
C1 0.0171(5) 0.0156(5) 0.0202(5) 0.0038(4) 0.0053(4) 0.0067(4)
C2 0.0291(6) 0.0202(5) 0.0230(5) 0.0084(4) 0.0062(4) 0.0107(5)
C3 0.0212(5) 0.0231(6) 0.0346(6) 0.0081(5) 0.0133(5) 0.0110(5)
C4 0.0209(5) 0.0204(5) 0.0268(6) 0.0019(4) 0.0044(4) 0.0037(4)
C5 0.0149(5) 0.0210(5) 0.0174(5) 0.0032(4) 0.0010(4) 0.0087(4)
C6 0.0254(6) 0.0290(6) 0.0206(5) -0.0005(4) -0.0037(4) 0.0136(5)
C7 0.0216(5) 0.0240(5) 0.0219(5) 0.0056(4) 0.0023(4) 0.0126(4)
C8 0.0160(5) 0.0301(6) 0.0286(6) 0.0095(5) 0.0042(4) 0.0098(4)
C9 0.0210(5) 0.0167(5) 0.0265(5) 0.0051(4) 0.0092(4) 0.0103(4)
C10 0.0270(6) 0.0196(5) 0.0315(6) 0.0003(5) 0.0010(5) 0.0054(5)
C11 0.0334(6) 0.0236(6) 0.0298(6) 0.0068(5) 0.0078(5) 0.0185(5)
C12 0.0152(5) 0.0228(5) 0.0185(5) 0.0028(4) 0.0006(4) 0.0089(4)
C13 0.0201(6) 0.0313(7) 0.0502(8) -0.0115(6) -0.0031(5) 0.0074(5)
C14 0.0300(7) 0.0620(10) 0.0323(7) 0.0251(6) 0.0077(5) 0.0280(7)
C15 0.0201(5) 0.0345(6) 0.0238(5) 0.0018(5) 0.0016(4) 0.0163(5)
C16 0.0169(5) 0.0191(5) 0.0214(5) 0.0051(4) 0.0067(4) 0.0064(4)
C17 0.0206(6) 0.0277(6) 0.0270(6) 0.0026(5) 0.0052(4) 0.0008(5)
C18 0.0233(6) 0.0282(6) 0.0235(5) 0.0046(4) 0.0099(4) 0.0100(5)
C19 0.0321(7) 0.0256(6) 0.0411(7) 0.0158(5) 0.0115(5) 0.0141(5)
C20 0.0231(5) 0.0178(5) 0.0164(5) 0.0013(4) 0.0043(4) 0.0099(4)
C21 0.0352(7) 0.0195(5) 0.0284(6) 0.0048(4) 0.0066(5) 0.0099(5)
C22 0.0240(6) 0.0388(7) 0.0303(6) 0.0022(5) 0.0018(5) 0.0187(5)
Li1 0.0246(10) 0.0225(9) 0.0195(9) 0.0050(7) 0.0061(7) 0.0133(8)
Li2 0.0202(9) 0.0211(9) 0.0193(9) 0.0030(7) 0.0048(7) 0.0091(7)
N1 0.0151(4) 0.0153(4) 0.0163(4) 0.0021(3) 0.0039(3) 0.0054(3)
N2 0.0135(4) 0.0205(4) 0.0164(4) 0.0052(3) 0.0037(3) 0.0085(3)
N3 0.0144(4) 0.0214(4) 0.0144(4) 0.0034(3) 0.0028(3) 0.0096(3)
N4 0.0153(4) 0.0185(4) 0.0152(4) 0.0022(3) 0.0033(3) 0.0049(3)
P1 0.02022(13) 0.01593(13) 0.01862(13) 0.00303(10) 0.00499(10) 0.00860(10)
P2 0.01922(13) 0.01898(13) 0.01674(13) 0.00319(10) 0.00431(10) 0.01020(11)
S1 0.01524(11) 0.01554(12) 0.01434(11) 0.00258(8) 0.00361(8) 0.00722(9)
S2 0.01633(12) 0.01717(12) 0.01339(11) 0.00281(9) 0.00316(8) 0.00759(9)

loop_
_atom_type_symbol
_atom_type_description
_atom_type_scat_dispersion_real
_atom_type_scat_dispersion_imag
_atom_type_scat_source
C C 0.0033 0.0016 'International Tables Vol C Tables 4.2.6.8 and 6.1.1.4'
H H 0.0000 0.0000 'International Tables Vol C Tables 4.2.6.8 and 6.1.1.4'
N N 0.0061 0.0033 'International Tables Vol C Tables 4.2.6.8 and 6.1.1.4'
Li Li -0.0003 0.0001 'International Tables Vol C Tables 4.2.6.8 and 6.1.1.4'
P P 0.1023 0.0942 'International Tables Vol C Tables 4.2.6.8 and 6.1.1.4'
S S 0.1246 0.1234 'International Tables Vol C Tables 4.2.6.8 and 6.1.1.4'

loop_
_geom_angle_atom_site_label_1
_geom_angle_atom_site_label_2
_geom_angle_atom_site_label_3
_geom_angle
_geom_angle_site_symmetry_1
_geom_angle_site_symmetry_3
_geom_angle_publ_flag
N1 C1 C4 104.83(8) . . ?
N1 C1 C2 112.64(9) . . ?
C4 C1 C2 108.80(9) . . ?
N1 C1 C3 112.53(9) . . ?
C4 C1 C3 108.95(9) . . ?
C2 C1 C3 108.91(9) . . ?
C1 C2 H2A 109.5 . . ?
C1 C2 H2B 109.5 . . ?
H2A C2 H2B 109.5 . . ?
C1 C2 H2C 109.5 . . ?
H2A C2 H2C 109.5 . . ?
H2B C2 H2C 109.5 . . ?
C1 C3 H3A 109.5 . . ?
C1 C3 H3B 109.5 . . ?
H3A C3 H3B 109.5 . . ?
C1 C3 H3C 109.5 . . ?
H3A C3 H3C 109.5 . . ?
H3B C3 H3C 109.5 . . ?
C1 C4 H4A 109.5 . . ?
C1 C4 H4B 109.5 . . ?
H4A C4 H4B 109.5 . . ?
C1 C4 H4C 109.5 . . ?
H4A C4 H4C 109.5 . . ?
H4B C4 H4C 109.5 . . ?
N2 C5 C8 105.41(8) . . ?
N2 C5 C7 111.89(9) . . ?
C8 C5 C7 109.63(9) . . ?
N2 C5 C6 112.98(9) . . ?
C8 C5 C6 108.27(9) . . ?
C7 C5 C6 108.53(9) . . ?
C5 C6 H6A 109.5 . . ?
C5 C6 H6B 109.5 . . ?
H6A C6 H6B 109.5 . . ?
C5 C6 H6C 109.5 . . ?
H6A C6 H6C 109.5 . . ?
H6B C6 H6C 109.5 . . ?
C5 C7 H7A 109.5 . . ?
C5 C7 H7B 109.5 . . ?
H7A C7 H7B 109.5 . . ?
C5 C7 H7C 109.5 . . ?
H7A C7 H7C 109.5 . . ?
H7B C7 H7C 109.5 . . ?
C5 C8 H8A 109.5 . . ?
C5 C8 H8B 109.5 . . ?
H8A C8 H8B 109.5 . . ?
C5 C8 H8C 109.5 . . ?
H8A C8 H8C 109.5 . . ?
H8B C8 H8C 109.5 . . ?
P1 C9 S1 116.24(6) . . ?
P1 C9 H9A 108.2 . . ?
S1 C9 H9A 108.2 . . ?
P1 C9 H9B 108.2 . . ?
S1 C9 H9B 108.2 . . ?
H9A C9 H9B 107.4 . . ?
P1 C10 H10A 109.5 . . ?
P1 C10 H10B 109.5 . . ?
H10A C10 H10B 109.5 . . ?
P1 C10 H10C 109.5 . . ?
H10A C10 H10C 109.5 . . ?
H10B C10 H10C 109.5 . . ?
P1 C11 H11A 109.5 . . ?
P1 C11 H11B 109.5 . . ?
H11A C11 H11B 109.5 . . ?
P1 C11 H11C 109.5 . . ?
H11A C11 H11C 109.5 . . ?
H11B C11 H11C 109.5 . . ?
N3 C12 C15 106.10(8) . . ?
N3 C12 C14 114.11(9) . . ?
C15 C12 C14 108.29(10) . . ?
N3 C12 C13 110.65(9) . . ?
C15 C12 C13 108.66(10) . . ?
C14 C12 C13 108.85(11) . . ?
C12 C13 H13A 109.5 . . ?
C12 C13 H13B 109.5 . . ?
H13A C13 H13B 109.5 . . ?
C12 C13 H13C 109.5 . . ?
H13A C13 H13C 109.5 . . ?
H13B C13 H13C 109.5 . . ?
C12 C14 H14A 109.5 . . ?
C12 C14 H14B 109.5 . . ?
H14A C14 H14B 109.5 . . ?
C12 C14 H14C 109.5 . . ?
H14A C14 H14C 109.5 . . ?
H14B C14 H14C 109.5 . . ?
C12 C15 H15A 109.5 . . ?
C12 C15 H15B 109.5 . . ?
H15A C15 H15B 109.5 . . ?
C12 C15 H15C 109.5 . . ?
H15A C15 H15C 109.5 . . ?
H15B C15 H15C 109.5 . . ?
N4 C16 C17 105.50(9) . . ?
N4 C16 C18 112.22(9) . . ?
C17 C16 C18 108.58(9) . . ?
N4 C16 C19 112.14(9) . . ?
C17 C16 C19 108.91(10) . . ?
C18 C16 C19 109.32(10) . . ?
C16 C17 H17A 109.5 . . ?
C16 C17 H17B 109.5 . . ?
H17A C17 H17B 109.5 . . ?
C16 C17 H17C 109.5 . . ?
H17A C17 H17C 109.5 . . ?
H17B C17 H17C 109.5 . . ?
C16 C18 H18A 109.5 . . ?
C16 C18 H18B 109.5 . . ?
H18A C18 H18B 109.5 . . ?
C16 C18 H18C 109.5 . . ?
H18A C18 H18C 109.5 . . ?
H18B C18 H18C 109.5 . . ?
C16 C19 H19A 109.5 . . ?
C16 C19 H19B 109.5 . . ?
H19A C19 H19B 109.5 . . ?
C16 C19 H19C 109.5 . . ?
H19A C19 H19C 109.5 . . ?
H19B C19 H19C 109.5 . . ?
S2 C20 P2 115.07(5) . . ?
S2 C20 H20A 108.5 . . ?
P2 C20 H20A 108.5 . . ?
S2 C20 H20B 108.5 . . ?
P2 C20 H20B 108.5 . . ?
H20A C20 H20B 107.5 . . ?
P2 C21 H21A 109.5 . . ?
P2 C21 H21B 109.5 . . ?
H21A C21 H21B 109.5 . . ?
P2 C21 H21C 109.5 . . ?
H21A C21 H21C 109.5 . . ?
H21B C21 H21C 109.5 . . ?
P2 C22 H22A 109.5 . . ?
P2 C22 H22B 109.5 . . ?
H22A C22 H22B 109.5 . . ?
P2 C22 H22C 109.5 . . ?
H22A C22 H22C 109.5 . . ?
H22B C22 H22C 109.5 . . ?
N1 Li1 N3 126.03(10) . . ?
N1 Li1 N2 71.93(7) . . ?
N3 Li1 N2 103.61(9) . . ?
N1 Li1 Li2 106.62(9) . . ?
N3 Li1 Li2 55.14(7) . . ?
N2 Li1 Li2 49.11(6) . . ?
N1 Li1 P2 144.95(10) . . ?
N3 Li1 P2 86.58(7) . . ?
N2 Li1 P2 116.60(8) . . ?
Li2 Li1 P2 102.86(8) . . ?
N4 Li2 N2 126.46(10) . . ?
N4 Li2 N3 73.69(7) . . ?
N2 Li2 N3 112.03(9) . . ?
N4 Li2 Li1 96.76(9) . . ?
N2 Li2 Li1 61.67(7) . . ?
N3 Li2 Li1 51.10(6) . . ?
N4 Li2 P1 152.46(10) . . ?
N2 Li2 P1 76.79(6) . . ?
N3 Li2 P1 114.07(8) . . ?
Li1 Li2 P1 108.57(8) . . ?
C1 N1 S1 116.43(7) . . ?
C1 N1 Li1 140.75(9) . . ?
S1 N1 Li1 100.05(7) . . ?
C5 N2 S1 112.01(7) . . ?
C5 N2 Li2 125.16(8) . . ?
S1 N2 Li2 122.73(7) . . ?
C5 N2 Li1 117.48(8) . . ?
S1 N2 Li1 82.93(6) . . ?
Li2 N2 Li1 69.23(7) . . ?
C12 N3 S2 114.51(7) . . ?
C12 N3 Li1 119.72(8) . . ?
S2 N3 Li1 118.44(7) . . ?
C12 N3 Li2 134.31(8) . . ?
S2 N3 Li2 88.69(6) . . ?
Li1 N3 Li2 73.75(8) . . ?
C16 N4 S2 113.46(7) . . ?
C16 N4 Li2 128.89(9) . . ?
S2 N4 Li2 94.28(7) . . ?
C10 P1 C9 101.61(6) . . ?
C10 P1 C11 99.35(6) . . ?
C9 P1 C11 97.24(5) . . ?
C10 P1 Li2 112.21(6) . . ?
C9 P1 Li2 96.36(5) . . ?
C11 P1 Li2 142.14(6) . . ?
C22 P2 C21 100.10(6) . . ?
C22 P2 C20 102.06(6) . . ?
C21 P2 C20 99.06(5) . . ?
C22 P2 Li1 124.51(6) . . ?
C21 P2 Li1 128.13(6) . . ?
C20 P2 Li1 96.18(5) . . ?
N1 S1 N2 104.74(5) . . ?
N1 S1 C9 106.38(5) . . ?
N2 S1 C9 100.60(5) . . ?
N4 S2 N3 102.24(5) . . ?
N4 S2 C20 105.39(5) . . ?
N3 S2 C20 104.04(5) . . ?

loop_
_geom_bond_atom_site_label_1
_geom_bond_atom_site_label_2
_geom_bond_distance
_geom_bond_site_symmetry_2
_geom_bond_publ_flag
C1 N1 1.4792(13) . ?
C1 C4 1.5264(15) . ?
C1 C2 1.5339(15) . ?
C1 C3 1.5344(15) . ?
C2 H2A 0.9800 . ?
C2 H2B 0.9800 . ?
C2 H2C 0.9800 . ?
C3 H3A 0.9800 . ?
C3 H3B 0.9800 . ?
C3 H3C 0.9800 . ?
C4 H4A 0.9800 . ?
C4 H4B 0.9800 . ?
C4 H4C 0.9800 . ?
C5 N2 1.4989(13) . ?
C5 C8 1.5275(15) . ?
C5 C7 1.5321(15) . ?
C5 C6 1.5374(15) . ?
C6 H6A 0.9800 . ?
C6 H6B 0.9800 . ?
C6 H6C 0.9800 . ?
C7 H7A 0.9800 . ?
C7 H7B 0.9800 . ?
C7 H7C 0.9800 . ?
C8 H8A 0.9800 . ?
C8 H8B 0.9800 . ?
C8 H8C 0.9800 . ?
C9 P1 1.8403(11) . ?
C9 S1 1.8406(11) . ?
C9 H9A 0.9900 . ?
C9 H9B 0.9900 . ?
C10 P1 1.8287(12) . ?
C10 H10A 0.9800 . ?
C10 H10B 0.9800 . ?
C10 H10C 0.9800 . ?
C11 P1 1.8417(12) . ?
C11 H11A 0.9800 . ?
C11 H11B 0.9800 . ?
C11 H11C 0.9800 . ?
C12 N3 1.4936(13) . ?
C12 C15 1.5235(15) . ?
C12 C14 1.5306(16) . ?
C12 C13 1.5322(16) . ?
C13 H13A 0.9800 . ?
C13 H13B 0.9800 . ?
C13 H13C 0.9800 . ?
C14 H14A 0.9800 . ?
C14 H14B 0.9800 . ?
C14 H14C 0.9800 . ?
C15 H15A 0.9800 . ?
C15 H15B 0.9800 . ?
C15 H15C 0.9800 . ?
C16 N4 1.4884(13) . ?
C16 C17 1.5244(16) . ?
C16 C18 1.5334(15) . ?
C16 C19 1.5362(16) . ?
C17 H17A 0.9800 . ?
C17 H17B 0.9800 . ?
C17 H17C 0.9800 . ?
C18 H18A 0.9800 . ?
C18 H18B 0.9800 . ?
C18 H18C 0.9800 . ?
C19 H19A 0.9800 . ?
C19 H19B 0.9800 . ?
C19 H19C 0.9800 . ?
C20 S2 1.8329(11) . ?
C20 P2 1.8399(11) . ?
C20 H20A 0.9900 . ?
C20 H20B 0.9900 . ?
C21 P2 1.8367(12) . ?
C21 H21A 0.9800 . ?
C21 H21B 0.9800 . ?
C21 H21C 0.9800 . ?
C22 P2 1.8292(12) . ?
C22 H22A 0.9800 . ?
C22 H22B 0.9800 . ?
C22 H22C 0.9800 . ?
Li1 N1 1.939(2) . ?
Li1 N3 2.065(2) . ?
Li1 N2 2.398(2) . ?
Li1 P2 2.6470(19) . ?
Li2 N4 2.032(2) . ?
Li2 N2 2.059(2) . ?
Li2 N3 2.177(2) . ?
Li2 P1 2.6425(19) . ?
N1 S1 1.6144(9) . ?
N2 S1 1.6351(9) . ?
N3 S2 1.6290(9) . ?
N4 S2 1.6163(9) . ?

loop_
_geom_torsion_atom_site_label_1
_geom_torsion_atom_site_label_2
_geom_torsion_atom_site_label_3
_geom_torsion_atom_site_label_4
_geom_torsion
_geom_torsion_site_symmetry_1
_geom_torsion_site_symmetry_2
_geom_torsion_site_symmetry_3
_geom_torsion_site_symmetry_4
_geom_torsion_publ_flag
N1 Li1 Li2 N4 174.63(9) . . . . ?
N3 Li1 Li2 N4 -62.67(7) . . . . ?
N2 Li1 Li2 N4 128.02(10) . . . . ?
P2 Li1 Li2 N4 13.82(10) . . . . ?
S1 Li1 Li2 N4 156.44(8) . . . . ?
N1 Li1 Li2 N2 46.61(9) . . . . ?
N3 Li1 Li2 N2 169.30(9) . . . . ?
P2 Li1 Li2 N2 -114.20(8) . . . . ?
S1 Li1 Li2 N2 28.42(4) . . . . ?
N1 Li1 Li2 N3 -122.69(11) . . . . ?
N2 Li1 Li2 N3 -169.30(9) . . . . ?
P2 Li1 Li2 N3 76.49(7) . . . . ?
S1 Li1 Li2 N3 -140.88(8) . . . . ?
N1 Li1 Li2 P1 -16.32(12) . . . . ?
N3 Li1 Li2 P1 106.37(8) . . . . ?
N2 Li1 Li2 P1 -62.94(7) . . . . ?
P2 Li1 Li2 P1 -177.14(6) . . . . ?
S1 Li1 Li2 P1 -34.51(7) . . . . ?
N1 Li1 Li2 S2 -155.55(9) . . . . ?
N3 Li1 Li2 S2 -32.86(4) . . . . ?
N2 Li1 Li2 S2 157.84(8) . . . . ?
P2 Li1 Li2 S2 43.63(6) . . . . ?
S1 Li1 Li2 S2 -173.74(6) . . . . ?
C4 C1 N1 S1 -175.76(7) . . . . ?
C2 C1 N1 S1 -57.62(11) . . . . ?
C3 C1 N1 S1 65.97(11) . . . . ?
C4 C1 N1 Li1 -19.37(17) . . . . ?
C2 C1 N1 Li1 98.77(15) . . . . ?
C3 C1 N1 Li1 -137.64(13) . . . . ?
N3 Li1 N1 C1 111.38(15) . . . . ?
N2 Li1 N1 C1 -154.68(13) . . . . ?
Li2 Li1 N1 C1 170.02(11) . . . . ?
P2 Li1 N1 C1 -43.9(3) . . . . ?
S1 Li1 N1 C1 -158.64(16) . . . . ?
N3 Li1 N1 S1 -89.98(12) . . . . ?
N2 Li1 N1 S1 3.96(5) . . . . ?
Li2 Li1 N1 S1 -31.34(10) . . . . ?
P2 Li1 N1 S1 114.75(16) . . . . ?
C8 C5 N2 S1 -173.12(7) . . . . ?
C7 C5 N2 S1 67.78(10) . . . . ?
C6 C5 N2 S1 -55.07(11) . . . . ?
C8 C5 N2 Li2 10.44(13) . . . . ?
C7 C5 N2 Li2 -108.66(11) . . . . ?
C6 C5 N2 Li2 128.49(11) . . . . ?
C8 C5 N2 Li1 93.40(10) . . . . ?
C7 C5 N2 Li1 -25.70(12) . . . . ?
C6 C5 N2 Li1 -148.55(9) . . . . ?
N4 Li2 N2 C5 33.08(17) . . . . ?
N3 Li2 N2 C5 118.63(10) . . . . ?
Li1 Li2 N2 C5 109.66(10) . . . . ?
P1 Li2 N2 C5 -130.46(9) . . . . ?
S2 Li2 N2 C5 80.61(14) . . . . ?
N4 Li2 N2 S1 -142.99(10) . . . . ?
N3 Li2 N2 S1 -57.44(12) . . . . ?
Li1 Li2 N2 S1 -66.41(8) . . . . ?
P1 Li2 N2 S1 53.47(8) . . . . ?
S2 Li2 N2 S1 -95.46(12) . . . . ?
N4 Li2 N2 Li1 -76.58(12) . . . . ?
N3 Li2 N2 Li1 8.97(8) . . . . ?
P1 Li2 N2 Li1 119.88(7) . . . . ?
S2 Li2 N2 Li1 -29.05(10) . . . . ?
N1 Li1 N2 C5 107.29(8) . . . . ?
N3 Li1 N2 C5 -128.82(9) . . . . ?
Li2 Li1 N2 C5 -119.80(10) . . . . ?
P2 Li1 N2 C5 -35.81(11) . . . . ?
S1 Li1 N2 C5 111.17(8) . . . . ?
N1 Li1 N2 S1 -3.88(5) . . . . ?
N3 Li1 N2 S1 120.01(8) . . . . ?
Li2 Li1 N2 S1 129.03(7) . . . . ?
P2 Li1 N2 S1 -146.98(8) . . . . ?
N1 Li1 N2 Li2 -132.90(9) . . . . ?
N3 Li1 N2 Li2 -9.02(8) . . . . ?
P2 Li1 N2 Li2 84.00(9) . . . . ?
S1 Li1 N2 Li2 -129.03(7) . . . . ?
C15 C12 N3 S2 -155.58(8) . . . . ?
C14 C12 N3 S2 -36.43(12) . . . . ?
C13 C12 N3 S2 86.73(10) . . . . ?
C15 C12 N3 Li1 54.78(12) . . . . ?
C14 C12 N3 Li1 173.92(10) . . . . ?
C13 C12 N3 Li1 -62.91(12) . . . . ?
C15 C12 N3 Li2 -41.37(15) . . . . ?
C14 C12 N3 Li2 77.77(14) . . . . ?
C13 C12 N3 Li2 -159.06(11) . . . . ?
N1 Li1 N3 C12 -46.51(16) . . . . ?
N2 Li1 N3 C12 -123.88(9) . . . . ?
Li2 Li1 N3 C12 -132.18(10) . . . . ?
P2 Li1 N3 C12 119.56(8) . . . . ?
S1 Li1 N3 C12 -88.02(11) . . . . ?
N1 Li1 N3 S2 165.02(10) . . . . ?
N2 Li1 N3 S2 87.64(8) . . . . ?
Li2 Li1 N3 S2 79.34(8) . . . . ?
P2 Li1 N3 S2 -28.91(8) . . . . ?
S1 Li1 N3 S2 123.51(8) . . . . ?
N1 Li1 N3 Li2 85.67(13) . . . . ?
N2 Li1 N3 Li2 8.30(7) . . . . ?
P2 Li1 N3 Li2 -108.26(7) . . . . ?
S1 Li1 N3 Li2 44.16(9) . . . . ?
N4 Li2 N3 C12 -130.89(10) . . . . ?
N2 Li2 N3 C12 105.77(12) . . . . ?
Li1 Li2 N3 C12 115.92(12) . . . . ?
P1 Li2 N3 C12 20.89(15) . . . . ?
S2 Li2 N3 C12 -123.89(12) . . . . ?
N4 Li2 N3 S2 -7.00(6) . . . . ?
N2 Li2 N3 S2 -130.34(9) . . . . ?
Li1 Li2 N3 S2 -120.19(7) . . . . ?
P1 Li2 N3 S2 144.78(7) . . . . ?
N4 Li2 N3 Li1 113.19(8) . . . . ?
N2 Li2 N3 Li1 -10.15(9) . . . . ?
P1 Li2 N3 Li1 -95.03(9) . . . . ?
S2 Li2 N3 Li1 120.19(7) . . . . ?
C17 C16 N4 S2 -178.61(8) . . . . ?
C18 C16 N4 S2 -60.54(11) . . . . ?
C19 C16 N4 S2 62.97(11) . . . . ?
C17 C16 N4 Li2 64.36(14) . . . . ?
C18 C16 N4 Li2 -177.57(10) . . . . ?
C19 C16 N4 Li2 -54.06(14) . . . . ?
N2 Li2 N4 C16 -122.31(12) . . . . ?
N3 Li2 N4 C16 132.04(10) . . . . ?
Li1 Li2 N4 C16 178.13(9) . . . . ?
P1 Li2 N4 C16 21.1(3) . . . . ?
S2 Li2 N4 C16 124.97(12) . . . . ?
N2 Li2 N4 S2 112.73(11) . . . . ?
N3 Li2 N4 S2 7.08(6) . . . . ?
Li1 Li2 N4 S2 53.17(8) . . . . ?
P1 Li2 N4 S2 -103.9(2) . . . . ?
S1 C9 P1 C10 -87.65(7) . . . . ?
S1 C9 P1 C11 171.21(7) . . . . ?
S1 C9 P1 Li2 26.63(8) . . . . ?
N4 Li2 P1 C10 -82.4(2) . . . . ?
N2 Li2 P1 C10 68.10(7) . . . . ?
N3 Li2 P1 C10 176.59(8) . . . . ?
Li1 Li2 P1 C10 121.72(8) . . . . ?
S2 Li2 P1 C10 -149.76(11) . . . . ?
N4 Li2 P1 C9 172.3(2) . . . . ?
N2 Li2 P1 C9 -37.22(7) . . . . ?
N3 Li2 P1 C9 71.27(9) . . . . ?
Li1 Li2 P1 C9 16.40(9) . . . . ?
S2 Li2 P1 C9 104.92(12) . . . . ?
N4 Li2 P1 C11 61.8(2) . . . . ?
N2 Li2 P1 C11 -147.71(8) . . . . ?
N3 Li2 P1 C11 -39.21(14) . . . . ?
Li1 Li2 P1 C11 -94.08(11) . . . . ?
S2 Li2 P1 C11 -5.56(18) . . . . ?
S2 C20 P2 C22 -103.27(7) . . . . ?
S2 C20 P2 C21 154.28(7) . . . . ?
S2 C20 P2 Li1 24.02(7) . . . . ?
N1 Li1 P2 C22 -90.23(18) . . . . ?
N3 Li1 P2 C22 109.58(8) . . . . ?
N2 Li1 P2 C22 6.07(12) . . . . ?
Li2 Li1 P2 C22 56.52(10) . . . . ?
S1 Li1 P2 C22 -27.07(16) . . . . ?
N1 Li1 P2 C21 53.9(2) . . . . ?
N3 Li1 P2 C21 -106.30(8) . . . . ?
N2 Li1 P2 C21 150.19(7) . . . . ?
Li2 Li1 P2 C21 -159.36(7) . . . . ?
S1 Li1 P2 C21 117.05(13) . . . . ?
N1 Li1 P2 C20 160.53(17) . . . . ?
N3 Li1 P2 C20 0.35(7) . . . . ?
N2 Li1 P2 C20 -103.17(8) . . . . ?
Li2 Li1 P2 C20 -52.72(8) . . . . ?
S1 Li1 P2 C20 -136.30(13) . . . . ?
C1 N1 S1 N2 159.38(7) . . . . ?
Li1 N1 S1 N2 -5.71(8) . . . . ?
C1 N1 S1 C9 -94.62(8) . . . . ?
Li1 N1 S1 C9 100.29(8) . . . . ?
C1 N1 S1 Li1 165.09(11) . . . . ?
C5 N2 S1 N1 -112.26(7) . . . . ?
Li2 N2 S1 N1 64.28(9) . . . . ?
Li1 N2 S1 N1 4.58(6) . . . . ?
C5 N2 S1 C9 137.50(7) . . . . ?
Li2 N2 S1 C9 -45.96(9) . . . . ?
Li1 N2 S1 C9 -105.66(6) . . . . ?
C5 N2 S1 Li1 -116.84(9) . . . . ?
Li2 N2 S1 Li1 59.70(9) . . . . ?
P1 C9 S1 N1 -107.63(7) . . . . ?
P1 C9 S1 N2 1.33(7) . . . . ?
P1 C9 S1 Li1 -61.05(8) . . . . ?
N3 Li1 S1 N1 112.96(12) . . . . ?
N2 Li1 S1 N1 -173.66(9) . . . . ?
Li2 Li1 S1 N1 149.08(10) . . . . ?
P2 Li1 S1 N1 -118.32(16) . . . . ?
N1 Li1 S1 N2 173.66(9) . . . . ?
N3 Li1 S1 N2 -73.38(9) . . . . ?
Li2 Li1 S1 N2 -37.26(6) . . . . ?
P2 Li1 S1 N2 55.34(12) . . . . ?
N1 Li1 S1 C9 -94.52(7) . . . . ?
N3 Li1 S1 C9 18.44(11) . . . . ?
N2 Li1 S1 C9 91.82(6) . . . . ?
Li2 Li1 S1 C9 54.56(7) . . . . ?
P2 Li1 S1 C9 147.17(12) . . . . ?
C16 N4 S2 N3 -145.25(7) . . . . ?
Li2 N4 S2 N3 -9.30(7) . . . . ?
C16 N4 S2 C20 106.25(8) . . . . ?
Li2 N4 S2 C20 -117.80(7) . . . . ?
C16 N4 S2 Li2 -135.95(11) . . . . ?
C12 N3 S2 N4 147.90(7) . . . . ?
Li1 N3 S2 N4 -62.04(9) . . . . ?
Li2 N3 S2 N4 8.66(7) . . . . ?
C12 N3 S2 C20 -102.58(8) . . . . ?
Li1 N3 S2 C20 47.48(9) . . . . ?
Li2 N3 S2 C20 118.18(7) . . . . ?
C12 N3 S2 Li2 139.25(10) . . . . ?
Li1 N3 S2 Li2 -70.69(9) . . . . ?
P2 C20 S2 N4 61.90(7) . . . . ?
P2 C20 S2 N3 -45.29(7) . . . . ?
P2 C20 S2 Li2 10.94(9) . . . . ?
N2 Li2 S2 N4 -98.25(13) . . . . ?
N3 Li2 S2 N4 -168.74(9) . . . . ?
Li1 Li2 S2 N4 -124.54(9) . . . . ?
P1 Li2 S2 N4 134.60(15) . . . . ?
N4 Li2 S2 N3 168.74(9) . . . . ?
N2 Li2 S2 N3 70.49(11) . . . . ?
Li1 Li2 S2 N3 44.20(6) . . . . ?
P1 Li2 S2 N3 -56.65(11) . . . . ?
N4 Li2 S2 C20 83.60(8) . . . . ?
N2 Li2 S2 C20 -14.65(14) . . . . ?
N3 Li2 S2 C20 -85.15(7) . . . . ?
Li1 Li2 S2 C20 -40.94(8) . . . . ?
P1 Li2 S2 C20 -141.80(11) . . . . ?
